data_1509437
loop_
_publ_author_name
'Stusser, N.'
'Szytula, A.'
'Gondek, L.'
'Penc, B.'

_publ_section_title
;
 Thermal dependence of the lattice constants of La Ag Sb2
;
_journal_name_full 'Journal of Alloys Compd.'
_journal_page_first 80
_journal_page_last 83
_journal_paper_doi 10.1016/S0925-8388(02)00665-5
_journal_volume 346
_journal_year 2002
_chemical_formula_sum 'Ag La Sb2'
_chemical_name_systematic 'La Ag Sb2'
_space_group_IT_number 129
_symmetry_space_group_name_Hall '-P 4a 2a'
_symmetry_space_group_name_H-M 'P 4/n m m :2'
_cell_angle_alpha 90
_cell_angle_beta 90
_cell_angle_gamma 90
_cell_formula_units_Z 2
_cell_length_a 4.359
_cell_length_b 4.359
_cell_length_c 10.787
_cell_volume 204.963
_citation_journal_id_ASTM JALCEU
_cod_data_source_file silver1-2_392.cif
_cod_data_source_block Ag1La1Sb2
_cod_original_cell_volume 204.9625
_cod_original_formula_sum 'Ag1 La1 Sb2'
_cod_database_code 1509437

loop_
_symmetry_equiv_pos_as_xyz
x,y,z
-y+1/2,x,z
-x+1/2,-y+1/2,z
y,-x+1/2,z
x+1/2,-y,-z
y+1/2,x+1/2,-z
-x,y+1/2,-z
-y,-x,-z
-x,-y,-z
y-1/2,-x,-z
x-1/2,y-1/2,-z
-y,x-1/2,-z
-x-1/2,y,z
-y-1/2,-x-1/2,z
x,-y-1/2,z
y,x,z

loop_
_atom_site_label
_atom_site_type_symbol
_atom_site_fract_x
_atom_site_fract_y
_atom_site_fract_z
_atom_site_occupancy
_atom_site_U_iso_or_equiv
Ag1 Ag 0.75 0.25 0 1 0.0
La1 La 0.25 0.25 0.7651 1 0.0
Sb2 Sb 0.25 0.25 0.322 1 0.0
Sb1 Sb 0.75 0.25 0.5 1 0.0
